data_4501737
loop_
_publ_author_name
'Nishizawa, Natsuko'
'Furukawa, Daisuke'
'Kobatake, Seiya'
'Matsumoto, Akikazu'

_publ_section_title
;
 Crystal Phase Transition and Solid-State Photoisomerization of Benzyl
 (Z,Z)-Muconate Polymorphs Studied by Direct Observation of Crystal
 Structure Change
;
_journal_issue 7
_journal_name_full 'Crystal Growth &amp; Design'
_journal_page_first 3203
_journal_paper_doi 10.1021/cg100341g
_journal_volume 10
_journal_year 2010
_chemical_formula_moiety 'C20 H18 O4 '
_chemical_formula_sum 'C20 H18 O4'
_chemical_formula_weight 322.34
_chemical_name_systematic
; 
 Dibenzyl (Z,Z)-muconate (gamma) 
;
_space_group_IT_number 14
_symmetry_cell_setting monoclinic
_symmetry_space_group_name_Hall '-P 2yn'
_symmetry_space_group_name_H-M 'P 1 21/n 1'
_atom_sites_solution_hydrogens geom
_atom_sites_solution_primary direct
_atom_sites_solution_secondary difmap
_audit_creation_method SHELXL-97
_cell_angle_alpha 90.00
_cell_angle_beta 98.72(5)
_cell_angle_gamma 90.00
_cell_formula_units_Z 2
_cell_length_a 5.684(5)
_cell_length_b 20.015(19)
_cell_length_c 7.178(8)
_cell_measurement_reflns_used 4907
_cell_measurement_temperature 123(2)
_cell_measurement_theta_max 27.3
_cell_measurement_theta_min 3.5
_cell_volume 807.2(14)
_computing_cell_refinement PROCESS-AUTO
_computing_data_collection PROCESS-AUTO
_computing_data_reduction CrystalStructure
_computing_publication_material 'CrystalStructure 3.8'
_computing_structure_refinement 'SHELXL-97 (Sheldrick, 1997)'
_computing_structure_solution SIR92
_diffrn_ambient_temperature 123(2)
_diffrn_detector_area_resol_mean 10.00
_diffrn_measured_fraction_theta_full 0.999
_diffrn_measured_fraction_theta_max 0.999
_diffrn_measurement_device_type 'Rigaku RAXIS-RAPID'
_diffrn_measurement_method \w
_diffrn_radiation_monochromator graphite
_diffrn_radiation_source 'fine-focus sealed tube'
_diffrn_radiation_type MoK\a
_diffrn_radiation_wavelength 0.71075
_diffrn_reflns_av_R_equivalents 0.0795
_diffrn_reflns_av_sigmaI/netI 0.0670
_diffrn_reflns_limit_h_max 7
_diffrn_reflns_limit_h_min -7
_diffrn_reflns_limit_k_max 25
_diffrn_reflns_limit_k_min -25
_diffrn_reflns_limit_l_max 9
_diffrn_reflns_limit_l_min -9
_diffrn_reflns_number 7432
_diffrn_reflns_theta_full 27.47
_diffrn_reflns_theta_max 27.47
_diffrn_reflns_theta_min 3.05
_exptl_absorpt_coefficient_mu 0.092
_exptl_absorpt_correction_T_max 0.9909
_exptl_absorpt_correction_T_min 0.9641
_exptl_absorpt_correction_type multi-scan
_exptl_absorpt_process_details
;
  Higashi, T. (1995). Program for Absorption Correction.
  Rigaku Corporation, Tokyo, Japan.
;
_exptl_crystal_colour colorless
_exptl_crystal_density_diffrn 1.326
_exptl_crystal_density_method 'not measured'
_exptl_crystal_description needle
_exptl_crystal_F_000 340
_exptl_crystal_size_max 0.40
_exptl_crystal_size_mid 0.20
_exptl_crystal_size_min 0.10
_refine_diff_density_max 0.186
_refine_diff_density_min -0.348
_refine_diff_density_rms 0.060
_refine_ls_extinction_method none
_refine_ls_goodness_of_fit_ref 0.950
_refine_ls_hydrogen_treatment constr
_refine_ls_matrix_type full
_refine_ls_number_parameters 111
_refine_ls_number_reflns 1846
_refine_ls_number_restraints 0
_refine_ls_restrained_S_all 0.950
_refine_ls_R_factor_all 0.0865
_refine_ls_R_factor_gt 0.0500
_refine_ls_shift/su_max 0.000
_refine_ls_shift/su_mean 0.000
_refine_ls_structure_factor_coef Fsqd
_refine_ls_weighting_details 'calc w=1/[\s^2^(Fo^2^)+(0.0650P)^2^+0.0000P] where P=(Fo^2^+2Fc^2^)/3'
_refine_ls_weighting_scheme calc
_refine_ls_wR_factor_gt 0.1097
_refine_ls_wR_factor_ref 0.1199
_reflns_number_gt 1198
_reflns_number_total 1846
_reflns_threshold_expression >2sigma(I)
_cod_data_source_file cg100341g_si_009.cif
_cod_data_source_block ZZ-Bn_gamma-150
_cod_database_code 4501737

loop_
_symmetry_equiv_pos_as_xyz
'x, y, z'
'-x+1/2, y+1/2, -z+1/2'
'-x, -y, -z'
'x-1/2, -y-1/2, z-1/2'

loop_
_atom_site_label
_atom_site_type_symbol
_atom_site_fract_x
_atom_site_fract_y
_atom_site_fract_z
_atom_site_U_iso_or_equiv
_atom_site_adp_type
_atom_site_occupancy
_atom_site_symmetry_multiplicity
_atom_site_calc_flag
_atom_site_refinement_flags
O1 O 0.3409(2) 0.02267(6) 0.73946(16) 0.0292(3) Uani 1 1 d .
O2 O 0.1151(2) 0.08915(6) 0.53160(15) 0.0263(3) Uani 1 1 d .
C1 C -0.0938(3) 0.01594(8) 0.9352(2) 0.0240(4) Uani 1 1 d .
H1 H -0.2486 0.0163 0.9698 0.032(5) Uiso 1 1 calc R
C2 C -0.0679(3) 0.04494(9) 0.7706(2) 0.0258(4) Uani 1 1 d .
H2 H -0.2062 0.0647 0.7015 0.031 Uiso 1 1 calc R
C3 C 0.1521(3) 0.04926(8) 0.6861(2) 0.0225(4) Uani 1 1 d .
C4 C 0.3196(3) 0.10010(9) 0.4373(2) 0.0240(4) Uani 1 1 d .
H4 H 0.3886 0.0567 0.4074 0.029 Uiso 1 1 calc R
H3 H 0.4429 0.1255 0.5205 0.029 Uiso 1 1 calc R
C5 C 0.2410(3) 0.13875(8) 0.2584(2) 0.0224(4) Uani 1 1 d .
C6 C 0.0336(3) 0.17597(8) 0.2303(2) 0.0265(4) Uani 1 1 d .
H6 H -0.0669 0.1769 0.3246 0.032 Uiso 1 1 calc R
C7 C -0.0284(3) 0.21206(9) 0.0641(3) 0.0297(5) Uani 1 1 d .
H7 H -0.1718 0.2372 0.0452 0.036 Uiso 1 1 calc R
C8 C 0.1179(3) 0.21149(8) -0.0735(3) 0.0294(4) Uani 1 1 d .
H8 H 0.0751 0.2361 -0.1867 0.035 Uiso 1 1 calc R
C9 C 0.3269(3) 0.17480(8) -0.0454(2) 0.0280(4) Uani 1 1 d .
H9 H 0.4288 0.1747 -0.1387 0.034 Uiso 1 1 calc R
C10 C 0.3876(3) 0.13821(9) 0.1189(2) 0.0255(4) Uani 1 1 d .
H10 H 0.5300 0.1126 0.1367 0.031 Uiso 1 1 calc R

loop_
_atom_site_aniso_label
_atom_site_aniso_U_11
_atom_site_aniso_U_22
_atom_site_aniso_U_33
_atom_site_aniso_U_23
_atom_site_aniso_U_13
_atom_site_aniso_U_12
O1 0.0279(7) 0.0379(7) 0.0216(7) 0.0060(6) 0.0037(5) 0.0057(6)
O2 0.0268(7) 0.0366(7) 0.0159(6) 0.0067(5) 0.0045(5) 0.0030(6)
C1 0.0259(9) 0.0276(9) 0.0184(9) -0.0002(7) 0.0030(7) 0.0001(7)
C2 0.0264(9) 0.0301(9) 0.0201(9) 0.0026(7) 0.0012(7) 0.0020(8)
C3 0.0276(9) 0.0251(9) 0.0140(8) 0.0000(7) 0.0008(7) -0.0007(8)
C4 0.0237(9) 0.0320(9) 0.0170(9) 0.0006(7) 0.0050(7) -0.0006(8)
C5 0.0265(9) 0.0247(9) 0.0152(8) -0.0015(7) 0.0003(7) -0.0029(8)
C6 0.0293(10) 0.0310(10) 0.0197(9) 0.0003(7) 0.0053(7) -0.0013(8)
C7 0.0336(10) 0.0313(10) 0.0239(10) 0.0042(8) 0.0030(8) 0.0025(8)
C8 0.0390(11) 0.0304(10) 0.0180(9) 0.0039(7) 0.0019(8) -0.0033(9)
C9 0.0355(10) 0.0320(10) 0.0182(9) -0.0019(7) 0.0091(8) -0.0051(8)
C10 0.0289(10) 0.0283(10) 0.0196(9) -0.0026(7) 0.0044(7) -0.0027(8)

loop_
_atom_type_symbol
_atom_type_description
_atom_type_scat_dispersion_real
_atom_type_scat_dispersion_imag
_atom_type_scat_source
C C 0.0033 0.0016 'International Tables Vol C Tables 4.2.6.8 and 6.1.1.4'
H H 0.0000 0.0000 'International Tables Vol C Tables 4.2.6.8 and 6.1.1.4'
O O 0.0106 0.0060 'International Tables Vol C Tables 4.2.6.8 and 6.1.1.4'

loop_
_geom_angle_atom_site_label_1
_geom_angle_atom_site_label_2
_geom_angle_atom_site_label_3
_geom_angle
_geom_angle_site_symmetry_3
C3 O2 C4 115.80(13) .
C2 C1 C1 125.8(2) 3_557
C1 C2 C3 126.90(17) .
O1 C3 O2 122.61(15) .
O1 C3 C2 127.79(16) .
O2 C3 C2 109.60(15) .
O2 C4 C5 108.71(14) .
C6 C5 C10 119.18(16) .
C6 C5 C4 122.44(15) .
C10 C5 C4 118.36(16) .
C5 C6 C7 120.22(16) .
C8 C7 C6 120.37(17) .
C7 C8 C9 119.63(17) .
C8 C9 C10 120.11(17) .
C9 C10 C5 120.47(17) .

loop_
_geom_bond_atom_site_label_1
_geom_bond_atom_site_label_2
_geom_bond_distance
_geom_bond_site_symmetry_2
O1 C3 1.207(2) .
O2 C3 1.357(2) .
O2 C4 1.448(2) .
C1 C2 1.344(3) .
C1 C1 1.452(3) 3_557
C2 C3 1.473(3) .
C4 C5 1.508(3) .
C5 C6 1.383(2) .
C5 C10 1.396(2) .
C6 C7 1.393(3) .
C7 C8 1.385(3) .
C8 C9 1.385(3) .
C9 C10 1.387(3) .

loop_
_geom_torsion_atom_site_label_1
_geom_torsion_atom_site_label_2
_geom_torsion_atom_site_label_3
_geom_torsion_atom_site_label_4
_geom_torsion
_geom_torsion_site_symmetry_1
C1 C1 C2 C3 1.4(3) 3_557
C4 O2 C3 O1 -2.2(2) .
C4 O2 C3 C2 177.79(14) .
C1 C2 C3 O1 7.4(3) .
C1 C2 C3 O2 -172.57(16) .
C3 O2 C4 C5 173.79(12) .
O2 C4 C5 C6 20.4(2) .
O2 C4 C5 C10 -161.48(14) .
C10 C5 C6 C7 0.4(2) .
C4 C5 C6 C7 178.52(15) .
C5 C6 C7 C8 -0.6(3) .
C6 C7 C8 C9 0.0(3) .
C7 C8 C9 C10 0.8(2) .
C8 C9 C10 C5 -0.9(2) .
C6 C5 C10 C9 0.4(2) .
C4 C5 C10 C9 -177.84(14) .
